data_7111803
loop_
_publ_author_name
'Ritesh Dubey'
'Gautam R. Desiraju'

_publ_section_title
;
 Structural landscape of the 1 : 1 benzoic acid : isonicotinamide
 cocrystal
;
_journal_name_full Chem.Commun.
_journal_page_first 1181
_journal_paper_doi 10.1039/c3cc47955b
_journal_volume 50
_journal_year 2014
_chemical_formula_moiety 'C6 H6 N2 O, C7 H3 F3 O2'
_chemical_formula_sum 'C13 H9 F3 N2 O3'
_chemical_formula_weight 298.22
_chemical_name_systematic
;
 ?
;
_space_group_crystal_system triclinic
_space_group_IT_number 2
_space_group_name_Hall '-P 1'
_space_group_name_H-M_alt 'P -1'
_symmetry_space_group_name_Hall '-P 1'
_symmetry_space_group_name_H-M 'P -1'
_atom_sites_solution_hydrogens difmap
_audit_creation_date 2013-09-18
_audit_creation_method
;
  Olex2 1.2
  (compiled Apr 23 2013 17:54:37, GUI svn.r4466)
;
_cell_angle_alpha 89.962(6)
_cell_angle_beta 81.279(7)
_cell_angle_gamma 66.888(8)
_cell_formula_units_Z 2
_cell_length_a 6.8789(12)
_cell_length_b 7.2488(13)
_cell_length_c 13.638(3)
_cell_measurement_reflns_used 5444
_cell_measurement_temperature 150
_cell_measurement_theta_max 27.7
_cell_measurement_theta_min 3.0
_cell_volume 616.9(2)
_computing_cell_refinement
;
CrystalClear-SM Expert 2.0 r4 (Rigaku, 2009)
;
_computing_data_collection
;
CrystalClear-SM Expert 2.0 r4 (Rigaku, 2009)
;
_computing_data_reduction
;
CrystalClear-SM Expert 2.0 r4 (Rigaku, 2009)
;
_computing_molecular_graphics
;
O. V. Dolomanov, L. J. Bourhis, R. J. Gildea, J. A. K. Howard and H. Puschmann,
OLEX2: a complete structure solution, refinement and analysis program.
J. Appl. Cryst. (2009). 42, 339-341.
;
_computing_publication_material
;
O. V. Dolomanov, L. J. Bourhis, R. J. Gildea, J. A. K. Howard and H. Puschmann,
OLEX2: a complete structure solution, refinement and analysis program.
J. Appl. Cryst. (2009). 42, 339-341.
;
_computing_structure_refinement
;
SHELXL, G.M. Sheldrick, Acta Cryst.
(2008). A64, 112-122
;
_diffrn_ambient_temperature 150
_diffrn_detector CCD
_diffrn_detector_area_resol_mean 13.6612
_diffrn_measured_fraction_theta_full 0.999
_diffrn_measured_fraction_theta_max 0.999
_diffrn_measurement_details
;
scan:
    Number of images: 180
               Slice: -60.0000 - 120.0000
         Image width: 1.0000
            Exp time: 16.0000
       Rotation axis: Omega
               Omega: 0.0000
                 Chi: 54.0000
                 Phi: 0.0000
                 XTD: 49.4000
              2theta: 29.6000
scan:
    Number of images: 180
               Slice: -60.0000 - 120.0000
         Image width: 1.0000
            Exp time: 16.0000
       Rotation axis: Omega
               Omega: 0.0000
                 Chi: 54.0000
                 Phi: 120.0000
                 XTD: 49.4000
              2theta: 29.6000
scan:
    Number of images: 180
               Slice: -60.0000 - 120.0000
         Image width: 1.0000
            Exp time: 16.0000
       Rotation axis: Omega
               Omega: 0.0000
                 Chi: 54.0000
                 Phi: 240.0000
                 XTD: 49.4000
              2theta: 29.6000
;
_diffrn_measurement_device
;
XtaLABmini: Fixed Chi 2 circle
;
_diffrn_measurement_device_type
;
Rigaku Mercury375R (2x2 bin mode)
;
_diffrn_measurement_method 'profile data from \w-scans'
_diffrn_measurement_specimen_support Fiber
_diffrn_orient_matrix_type FS_PROCESS
_diffrn_orient_matrix_UB_11 -0.138147
_diffrn_orient_matrix_UB_12 0.025189
_diffrn_orient_matrix_UB_13 -0.023877
_diffrn_orient_matrix_UB_21 0.012553
_diffrn_orient_matrix_UB_22 0.114734
_diffrn_orient_matrix_UB_23 -0.037269
_diffrn_orient_matrix_UB_31 0.080222
_diffrn_orient_matrix_UB_32 -0.093778
_diffrn_orient_matrix_UB_33 -0.059723
_diffrn_radiation_monochromator 'Graphite Monochromator'
_diffrn_radiation_type 'Mo K\a'
_diffrn_radiation_wavelength 0.71075
_diffrn_reflns_av_R_equivalents 0.0364
_diffrn_reflns_av_unetI/netI 0.0422
_diffrn_reflns_Laue_measured_fraction_full 0.999
_diffrn_reflns_Laue_measured_fraction_max 0.999
_diffrn_reflns_limit_h_max 8
_diffrn_reflns_limit_h_min -8
_diffrn_reflns_limit_k_max 9
_diffrn_reflns_limit_k_min -9
_diffrn_reflns_limit_l_max 17
_diffrn_reflns_limit_l_min -17
_diffrn_reflns_number 6576
_diffrn_reflns_point_group_measured_fraction_full 0.999
_diffrn_reflns_point_group_measured_fraction_max 0.999
_diffrn_reflns_theta_full 25.242
_diffrn_reflns_theta_max 27.469
_diffrn_reflns_theta_min 3.029
_diffrn_source 'Sealed Tube'
_diffrn_source_current 12.0
_diffrn_source_power 0.6
_diffrn_source_voltage 50.0
_exptl_absorpt_coefficient_mu 0.145
_exptl_absorpt_correction_T_max 1.000
_exptl_absorpt_correction_T_min 0.823
_exptl_absorpt_correction_type multi-scan
_exptl_absorpt_process_details 'Jacobson, R. (1998) Private communication'
_exptl_crystal_colour Colorless
_exptl_crystal_density_diffrn 1.605
_exptl_crystal_density_method 'not measured'
_exptl_crystal_description Prism
_exptl_crystal_F_000 304
_exptl_crystal_size_max 0.3
_exptl_crystal_size_mid 0.2
_exptl_crystal_size_min 0.12
_refine_diff_density_max 0.344
_refine_diff_density_min -0.281
_refine_diff_density_rms 0.059
_refine_ls_extinction_method none
_refine_ls_goodness_of_fit_ref 1.072
_refine_ls_hydrogen_treatment refall
_refine_ls_matrix_type full
_refine_ls_number_parameters 226
_refine_ls_number_reflns 2820
_refine_ls_number_restraints 0
_refine_ls_restrained_S_all 1.072
_refine_ls_R_factor_all 0.0730
_refine_ls_R_factor_gt 0.0488
_refine_ls_shift/su_max 0.001
_refine_ls_shift/su_mean 0.000
_refine_ls_structure_factor_coef Fsqd
_refine_ls_weighting_details
;
 w=1/[\s^2^(Fo^2^)+(0.0516P)^2^+0.3204P]
 where P=(Fo^2^+2Fc^2^)/3
;
_refine_ls_weighting_scheme calc
_refine_ls_wR_factor_gt 0.1155
_refine_ls_wR_factor_ref 0.1294
_reflns_Friedel_coverage 0.000
_reflns_number_gt 2053
_reflns_number_total 2820
_reflns_threshold_expression 'I > 2\s(I)'
_cod_data_source_file c3cc47955b.txt
_cod_data_source_block datam
_cod_original_cell_volume 616.95(19)
_cod_original_formula_sum 'C13 H9 F3 N2 O3 '
_cod_database_code 7111803
_olex2_refinement_description
;
;
_shelx_estimated_absorpt_t_max 0.983
_shelx_estimated_absorpt_t_min 0.958
_shelx_space_group_comment
;
The symmetry employed for this shelxl refinement is uniquely defined
by the following loop, which should always be used as a source of
symmetry information in preference to the above space-group names.
They are only intended as comments.
;
_shelxl_version_number 2013-2

loop_
_space_group_symop_operation_xyz
'x, y, z'
'-x, -y, -z'

loop_
_atom_site_label
_atom_site_type_symbol
_atom_site_fract_x
_atom_site_fract_y
_atom_site_fract_z
_atom_site_U_iso_or_equiv
_atom_site_adp_type
_atom_site_occupancy
_atom_site_site_symmetry_order
_atom_site_calc_flag
H10 H 0.054(3) 0.379(3) 0.7890(16) 0.019(5) Uiso 1 1 d
H2A H -0.075(4) 0.853(4) 0.4369(19) 0.034(7) Uiso 1 1 d
H2B H -0.315(4) 0.966(4) 0.4455(18) 0.028(6) Uiso 1 1 d
H3 H 0.651(4) -0.050(4) 0.9221(17) 0.029(6) Uiso 1 1 d
H11 H -0.231(4) 0.587(3) 0.7096(17) 0.027(6) Uiso 1 1 d
H13 H 0.461(4) 0.514(4) 0.5980(18) 0.030(6) Uiso 1 1 d
H12 H 0.188(4) 0.715(4) 0.5170(19) 0.034(7) Uiso 1 1 d
H5 H 1.187(4) -0.045(4) 0.7504(19) 0.030(6) Uiso 1 1 d
H1 H 0.454(6) 0.293(6) 0.754(3) 0.098(13) Uiso 1 1 d
C1 C 0.7600(3) 0.1165(3) 0.75881(15) 0.0226(4) Uani 1 1 d
C2 C 1.2403(3) -0.2113(3) 0.86857(17) 0.0274(5) Uani 1 1 d
C3 C 0.8009(3) -0.0872(3) 0.90847(16) 0.0238(5) Uani 1 1 d
C4 C 0.8973(3) -0.0225(3) 0.82568(15) 0.0212(4) Uani 1 1 d
C5 C 1.1190(3) -0.0857(3) 0.80545(16) 0.0246(5) Uani 1 1 d
C6 C 1.1479(3) -0.2762(3) 0.95053(16) 0.0274(5) Uani 1 1 d
C7 C 0.9288(4) -0.2136(3) 0.96909(15) 0.0260(5) Uani 1 1 d
O1 O 0.5566(2) 0.1848(3) 0.79527(12) 0.0359(4) Uani 1 1 d
O2 O 0.8339(2) 0.1594(2) 0.67956(11) 0.0300(4) Uani 1 1 d
F1 F 0.8404(2) -0.2771(2) 1.04994(10) 0.0381(4) Uani 1 1 d
F2 F 1.2678(2) -0.3948(2) 1.01293(11) 0.0411(4) Uani 1 1 d
F3 F 1.4545(2) -0.2737(2) 0.85203(11) 0.0441(4) Uani 1 1 d
C8 C -0.0526(3) 0.6766(3) 0.60296(14) 0.0203(4) Uani 1 1 d
C9 C -0.2431(3) 0.8112(3) 0.55835(15) 0.0215(4) Uani 1 1 d
C10 C 0.0787(3) 0.4522(3) 0.72772(16) 0.0254(5) Uani 1 1 d
C11 C -0.0917(3) 0.5751(3) 0.68463(15) 0.0224(4) Uani 1 1 d
C12 C 0.1572(3) 0.6531(3) 0.56911(16) 0.0235(4) Uani 1 1 d
C13 C 0.3175(3) 0.5296(3) 0.61721(16) 0.0262(5) Uani 1 1 d
N1 N 0.2805(3) 0.4287(3) 0.69547(13) 0.0250(4) Uani 1 1 d
N2 N -0.2065(3) 0.8876(3) 0.47217(14) 0.0244(4) Uani 1 1 d
O3 O -0.4248(2) 0.8452(2) 0.60270(12) 0.0323(4) Uani 1 1 d

loop_
_atom_site_aniso_label
_atom_site_aniso_U_11
_atom_site_aniso_U_22
_atom_site_aniso_U_33
_atom_site_aniso_U_23
_atom_site_aniso_U_13
_atom_site_aniso_U_12
C1 0.0236(10) 0.0239(11) 0.0196(10) 0.0020(8) -0.0026(8) -0.0091(8)
C2 0.0177(10) 0.0277(12) 0.0329(12) -0.0025(9) -0.0049(9) -0.0048(8)
C3 0.0194(10) 0.0275(11) 0.0225(10) 0.0012(9) -0.0033(8) -0.0072(8)
C4 0.0216(10) 0.0219(10) 0.0193(10) 0.0005(8) -0.0041(8) -0.0075(8)
C5 0.0238(11) 0.0271(11) 0.0220(11) 0.0004(9) -0.0010(9) -0.0103(9)
C6 0.0307(11) 0.0229(11) 0.0266(11) 0.0025(9) -0.0135(9) -0.0052(9)
C7 0.0316(11) 0.0270(11) 0.0202(10) 0.0044(9) -0.0045(9) -0.0124(9)
O1 0.0198(8) 0.0499(11) 0.0274(8) 0.0160(8) -0.0043(7) -0.0026(7)
O2 0.0306(8) 0.0351(9) 0.0255(8) 0.0103(7) -0.0034(7) -0.0148(7)
F1 0.0442(8) 0.0473(9) 0.0267(7) 0.0182(6) -0.0081(6) -0.0214(7)
F2 0.0394(8) 0.0379(8) 0.0424(9) 0.0134(7) -0.0224(7) -0.0060(6)
F3 0.0190(7) 0.0565(10) 0.0500(9) 0.0084(7) -0.0080(6) -0.0071(6)
C8 0.0207(10) 0.0192(10) 0.0186(10) 0.0018(8) -0.0036(8) -0.0053(8)
C9 0.0224(10) 0.0206(10) 0.0206(10) 0.0036(8) -0.0045(8) -0.0075(8)
C10 0.0295(11) 0.0262(11) 0.0203(10) 0.0051(9) -0.0064(9) -0.0100(9)
C11 0.0209(10) 0.0247(11) 0.0202(10) 0.0038(8) -0.0035(8) -0.0076(8)
C12 0.0247(11) 0.0253(11) 0.0216(10) 0.0061(9) -0.0037(9) -0.0111(9)
C13 0.0206(10) 0.0298(12) 0.0268(11) 0.0028(9) -0.0043(9) -0.0083(9)
N1 0.0239(9) 0.0254(9) 0.0232(9) 0.0033(7) -0.0082(7) -0.0057(7)
N2 0.0181(9) 0.0278(10) 0.0231(9) 0.0097(8) -0.0048(8) -0.0043(7)
O3 0.0182(7) 0.0415(10) 0.0308(8) 0.0180(7) -0.0035(6) -0.0054(7)

loop_
_atom_type_symbol
_atom_type_description
_atom_type_scat_dispersion_real
_atom_type_scat_dispersion_imag
_atom_type_scat_source
C C 0.0033 0.0016 'International Tables Vol C Tables 4.2.6.8 and 6.1.1.4'
H H 0.0000 0.0000 'International Tables Vol C Tables 4.2.6.8 and 6.1.1.4'
N N 0.0061 0.0033 'International Tables Vol C Tables 4.2.6.8 and 6.1.1.4'
O O 0.0106 0.0060 'International Tables Vol C Tables 4.2.6.8 and 6.1.1.4'
F F 0.0171 0.0103 'International Tables Vol C Tables 4.2.6.8 and 6.1.1.4'

loop_
_geom_angle_atom_site_label_1
_geom_angle_atom_site_label_2
_geom_angle_atom_site_label_3
_geom_angle
O1 C1 C4 112.66(17)
O2 C1 C4 122.75(18)
O2 C1 O1 124.59(19)
C5 C2 C6 121.64(19)
F3 C2 C5 120.5(2)
F3 C2 C6 117.9(2)
C4 C3 H3 121.7(15)
C7 C3 H3 119.5(15)
C7 C3 C4 118.79(19)
C3 C4 C1 119.52(18)
C5 C4 C1 120.17(19)
C5 C4 C3 120.32(19)
C2 C5 H5 119.3(15)
C2 C5 C4 118.8(2)
C4 C5 H5 121.9(15)
C7 C6 C2 118.8(2)
F2 C6 C2 121.0(2)
F2 C6 C7 120.1(2)
C3 C7 C6 121.6(2)
F1 C7 C3 120.17(19)
F1 C7 C6 118.24(19)
C1 O1 H1 116(2)
C11 C8 C9 117.45(18)
C11 C8 C12 118.32(19)
C12 C8 C9 124.20(18)
N2 C9 C8 118.12(18)
O3 C9 C8 118.97(18)
O3 C9 N2 122.90(19)
C11 C10 H10 120.4(12)
N1 C10 H10 116.6(12)
N1 C10 C11 122.99(19)
C8 C11 H11 121.0(14)
C10 C11 H11 120.0(14)
C10 C11 C8 118.95(19)
C8 C12 H12 120.8(16)
C13 C12 H12 120.1(16)
C13 C12 C8 119.0(2)
C12 C13 H13 121.5(15)
N1 C13 H13 115.7(15)
N1 C13 C12 122.8(2)
C10 N1 C13 117.94(18)
H2A N2 H2B 118(2)
C9 N2 H2A 122.7(16)
C9 N2 H2B 119.4(15)

loop_
_geom_bond_atom_site_label_1
_geom_bond_atom_site_label_2
_geom_bond_distance
C1 C4 1.501(3)
C1 O1 1.302(2)
C1 O2 1.217(2)
C2 C5 1.374(3)
C2 C6 1.376(3)
C2 F3 1.343(2)
C3 H3 0.95(2)
C3 C4 1.397(3)
C3 C7 1.372(3)
C4 C5 1.391(3)
C5 H5 0.94(2)
C6 C7 1.375(3)
C6 F2 1.341(2)
C7 F1 1.346(2)
O1 H1 1.06(4)
C8 C9 1.509(3)
C8 C11 1.385(3)
C8 C12 1.389(3)
C9 N2 1.331(3)
C9 O3 1.232(2)
C10 H10 1.02(2)
C10 C11 1.379(3)
C10 N1 1.334(3)
C11 H11 0.94(2)
C12 H12 0.88(3)
C12 C13 1.375(3)
C13 H13 0.94(2)
C13 N1 1.342(3)
N2 H2A 0.90(3)
N2 H2B 0.87(3)
